data_7023625
loop_
_publ_author_name
'Wang, Xiuli'
'Li, Na'
'Tian, Aixiang'
'Ying, Jun'
'Liu, Guocheng'
'Lin, Hongyan'
'Zhang, Juwen'
'Yang, Yang'

_publ_section_title
;
 Two polyoxometalate-directed 3D metal-organic frameworks with
 multinuclear silver-ptz cycle/belts as subunits.
;
_journal_issue 41
_journal_name_full 'Dalton transactions (Cambridge, England : 2003)'
_journal_page_first 14856
_journal_page_last 14865
_journal_paper_doi 10.1039/c3dt51610e
_journal_volume 42
_journal_year 2013
_chemical_formula_sum 'C24 H27 Ag6 Mo12 N20 O45 P'
_chemical_formula_weight 3145.13
_chemical_name_systematic
; 
 ? 
;
_space_group_IT_number 2
_symmetry_cell_setting triclinic
_symmetry_space_group_name_Hall '-P 1'
_symmetry_space_group_name_H-M 'P -1'
_atom_sites_solution_hydrogens geom
_atom_sites_solution_primary direct
_atom_sites_solution_secondary difmap
_audit_creation_method SHELXL-97
_cell_angle_alpha 77.7320(10)
_cell_angle_beta 67.9080(10)
_cell_angle_gamma 82.3560(10)
_cell_formula_units_Z 1
_cell_length_a 10.2357(8)
_cell_length_b 12.9432(9)
_cell_length_c 13.4154(10)
_cell_measurement_temperature 298(2)
_cell_volume 1606.4(2)
_computing_cell_refinement 'Bruker SAINT'
_computing_data_collection 'Bruker APEX2'
_computing_data_reduction 'Bruker SAINT'
_computing_molecular_graphics 'Bruker SHELXTL'
_computing_publication_material 'Bruker SHELXTL'
_computing_structure_refinement 'SHELXL-97 (Sheldrick, 1997)'
_computing_structure_solution 'SHELXS-97 (Sheldrick, 1990)'
_diffrn_ambient_temperature 298(2)
_diffrn_measured_fraction_theta_full 0.995
_diffrn_measured_fraction_theta_max 0.995
_diffrn_radiation_monochromator graphite
_diffrn_radiation_source 'fine-focus sealed tube'
_diffrn_radiation_type MoK\a
_diffrn_radiation_wavelength 0.71073
_diffrn_reflns_av_R_equivalents 0.0168
_diffrn_reflns_av_sigmaI/netI 0.0349
_diffrn_reflns_limit_h_max 11
_diffrn_reflns_limit_h_min -12
_diffrn_reflns_limit_k_max 15
_diffrn_reflns_limit_k_min -12
_diffrn_reflns_limit_l_max 15
_diffrn_reflns_limit_l_min -15
_diffrn_reflns_number 8276
_diffrn_reflns_theta_full 25.00
_diffrn_reflns_theta_max 25.00
_diffrn_reflns_theta_min 1.61
_exptl_absorpt_coefficient_mu 4.178
_exptl_absorpt_correction_T_max 0.383
_exptl_absorpt_correction_T_min 0.323
_exptl_absorpt_correction_type multi-scan
_exptl_absorpt_process_details 'SADABS, Sheldrick, 1996'
_exptl_crystal_colour yellow
_exptl_crystal_density_diffrn 3.251
_exptl_crystal_density_method 'not measured'
_exptl_crystal_description block
_exptl_crystal_F_000 1472
_exptl_crystal_size_max 0.28
_exptl_crystal_size_mid 0.26
_exptl_crystal_size_min 0.23
_refine_diff_density_max 3.450
_refine_diff_density_min -0.977
_refine_diff_density_rms 0.190
_refine_ls_extinction_method none
_refine_ls_goodness_of_fit_ref 1.136
_refine_ls_hydrogen_treatment constr
_refine_ls_matrix_type full
_refine_ls_number_parameters 543
_refine_ls_number_reflns 5623
_refine_ls_number_restraints 72
_refine_ls_restrained_S_all 1.143
_refine_ls_R_factor_all 0.0604
_refine_ls_R_factor_gt 0.0514
_refine_ls_shift/su_max 0.001
_refine_ls_shift/su_mean 0.000
_refine_ls_structure_factor_coef Fsqd
_refine_ls_weighting_details 'calc w=1/[\s^2^(Fo^2^)+(0.0196P)^2^+31.8981P] where P=(Fo^2^+2Fc^2^)/3'
_refine_ls_weighting_scheme calc
_refine_ls_wR_factor_gt 0.1059
_refine_ls_wR_factor_ref 0.1093
_reflns_number_gt 4900
_reflns_number_total 5623
_reflns_threshold_expression >2sigma(I)
_cod_data_source_file c3dt51610e.txt
_cod_data_source_block compound-2
_cod_original_sg_symbol_H-M P-1
_cod_database_code 7023625

loop_
_symmetry_equiv_pos_as_xyz
'x, y, z'
'-x, -y, -z'

loop_
_atom_site_label
_atom_site_type_symbol
_atom_site_fract_x
_atom_site_fract_y
_atom_site_fract_z
_atom_site_U_iso_or_equiv
_atom_site_adp_type
_atom_site_occupancy
_atom_site_symmetry_multiplicity
_atom_site_calc_flag
_atom_site_refinement_flags
_atom_site_disorder_assembly
_atom_site_disorder_group
Ag1 Ag 0.85562(8) 0.97602(8) 0.15175(7) 0.0353(2) Uani 1 1 d . . .
Ag2 Ag 0.50482(8) 0.94700(8) 0.13539(6) 0.0347(2) Uani 1 1 d . . .
Ag3 Ag 0.75273(10) 1.00534(9) -0.54394(8) 0.0450(3) Uani 1 1 d . . .
N1 N 0.6992(8) 0.9992(7) -0.0119(6) 0.0213(18) Uani 1 1 d . . .
N2 N 0.6389(9) 0.9226(7) 0.3962(7) 0.0270(19) Uani 1 1 d . . .
N3 N 0.7015(8) 1.0256(7) -0.1157(6) 0.0219(18) Uani 1 1 d . . .
N4 N 0.5431(10) 0.8517(8) 0.4554(7) 0.034(2) Uani 1 1 d . . .
N5 N 0.5660(8) 0.8773(7) 0.2815(7) 0.0256(19) Uani 1 1 d . . .
N6 N 0.6543(8) 0.9381(7) 0.2918(7) 0.0259(19) Uani 1 1 d . . .
N7 N 0.8553(9) 1.0766(7) -0.4641(6) 0.0266(19) Uani 1 1 d . . .
N8 N 0.2959(13) 0.6158(10) 0.3542(11) 0.063(3) Uani 1 1 d . . .
N9 N 0.8255(8) 1.0057(6) -0.0128(6) 0.0189(17) Uani 1 1 d . . .
N10 N 0.9139(8) 1.0350(6) -0.1155(6) 0.0189(17) Uani 1 1 d . . .
C12 C 0.4070(11) 0.7386(8) 0.4070(8) 0.028(2) Uani 1 1 d . . .
C11 C 1.0143(11) 1.1927(8) -0.4605(8) 0.029(2) Uani 1 1 d . . .
H11A H 1.0818 1.2424 -0.4985 0.035 Uiso 1 1 calc R . .
C10 C 0.9493(12) 1.1519(9) -0.5147(9) 0.033(3) Uani 1 1 d . . .
H10A H 0.9708 1.1769 -0.5891 0.040 Uiso 1 1 calc R . .
C9 C 0.8808(10) 1.0829(8) -0.2958(8) 0.020(2) Uani 1 1 d . . .
C8 C 0.9793(11) 1.1598(8) -0.3485(8) 0.026(2) Uani 1 1 d . . .
H8A H 1.0203 1.1883 -0.3100 0.032 Uiso 1 1 calc R . .
C7 C 0.8255(11) 1.0430(8) -0.3567(8) 0.025(2) Uani 1 1 d . . .
H7A H 0.7633 0.9892 -0.3216 0.030 Uiso 1 1 calc R . .
C6 C 0.5022(10) 0.8220(8) 0.3822(8) 0.022(2) Uani 1 1 d . . .
C5 C 0.8354(9) 1.0480(7) -0.1775(7) 0.0165(19) Uani 1 1 d . . .
C4 C 0.3818(11) 0.7011(9) 0.3262(10) 0.035(3) Uani 1 1 d . . .
H4A H 0.4221 0.7328 0.2533 0.042 Uiso 1 1 calc R . .
C3 C 0.2424(16) 0.5700(11) 0.4646(14) 0.064(4) Uani 1 1 d . . .
H3A H 0.1889 0.5111 0.4855 0.077 Uiso 1 1 calc R . .
C2 C 0.3468(14) 0.6883(10) 0.5138(10) 0.047(3) Uani 1 1 d . . .
H2A H 0.3636 0.7113 0.5688 0.056 Uiso 1 1 calc R . .
C1 C 0.2653(15) 0.6073(10) 0.5397(10) 0.048(3) Uani 1 1 d . . .
H1A H 0.2236 0.5766 0.6127 0.058 Uiso 1 1 calc R . .
Mo1 Mo 0.84200(11) 0.63424(8) 0.22433(8) 0.0350(3) Uani 1 1 d . . .
Mo2 Mo 0.80226(10) 0.32474(8) -0.05079(9) 0.0349(2) Uani 1 1 d . . .
Mo3 Mo 1.10962(10) 0.42875(8) 0.22890(8) 0.0300(2) Uani 1 1 d . . .
Mo4 Mo 0.64869(10) 0.44777(8) 0.18292(8) 0.0341(2) Uani 1 1 d . . .
Mo5 Mo 0.72031(10) 0.69514(7) 0.00263(8) 0.0317(2) Uani 1 1 d . . .
Mo6 Mo 0.92726(10) 0.24840(7) 0.16927(7) 0.0266(2) Uani 1 1 d . . .
P1 P 1.0000 0.5000 0.0000 0.0154(7) Uani 1 2 d S . .
O1 O 0.8927(13) 0.4104(10) 0.0566(10) 0.020(3) Uani 0.50 1 d P A .
O2 O 1.0294(12) 0.5381(9) 0.0913(10) 0.016(3) Uani 0.50 1 d P . .
O3 O 0.8580(13) 0.5527(9) 0.0711(10) 0.018(3) Uani 0.50 1 d P . .
O4 O 0.771(3) 0.350(3) 0.2166(19) 0.033(6) Uani 0.54(6) 1 d PU A 1
O4' O 0.730(3) 0.308(2) 0.2409(17) 0.017(7) Uani 0.46(6) 1 d PU A 2
O5 O 0.678(3) 0.5405(17) 0.2694(17) 0.023(6) Uani 0.53(6) 1 d PU A 1
O5' O 0.739(4) 0.5128(19) 0.2439(18) 0.021(7) Uani 0.47(6) 1 d PU A 2
O6 O 0.6645(11) 0.3853(8) 0.0604(8) 0.062(3) Uani 1 1 d U A .
O7 O 0.953(2) 0.5209(15) 0.301(3) 0.029(7) Uani 0.56(9) 1 d PU A 1
O7' O 0.939(2) 0.5124(15) 0.259(3) 0.019(8) Uani 0.44(9) 1 d P A 2
O8 O 0.7899(10) 0.4478(7) -0.1528(9) 0.073(4) Uani 1 1 d . . .
O9 O 0.8638(10) 0.2352(8) 0.0583(8) 0.058(2) Uani 1 1 d U A .
O10 O 0.8883(8) 0.7756(7) -0.0837(7) 0.047(2) Uani 1 1 d . . .
O11 O 1.1576(9) 0.3962(8) 0.3371(7) 0.052(2) Uani 1 1 d . A .
O12 O 0.9909(8) 0.3172(7) 0.2546(7) 0.048(2) Uani 1 1 d . A .
O13 O 0.7697(9) 0.6903(6) 0.3342(6) 0.039(2) Uani 1 1 d . A .
O14 O 1.2517(9) 0.3567(8) 0.1237(7) 0.055(3) Uani 1 1 d . . .
O15 O 0.7142(9) 0.2443(6) -0.0778(7) 0.040(2) Uani 1 1 d . . .
O16 O 0.8888(10) 0.1330(6) 0.2541(6) 0.045(2) Uani 1 1 d . A .
O17 O 0.4865(8) 0.4232(7) 0.2670(7) 0.048(2) Uani 1 1 d . A .
O18 O 0.5922(9) 0.7893(6) 0.0043(8) 0.051(2) Uani 1 1 d . A .
O19 O 1.0099(9) 0.7015(6) 0.1539(9) 0.068(3) Uani 1 1 d . . .
O20 O 0.7632(11) 0.7123(8) 0.1262(8) 0.062(3) Uani 1 1 d U A .
O21 O 0.649(4) 0.5679(18) 0.0798(17) 0.037(6) Uani 0.58(6) 1 d PU A 1
O21' O 0.585(4) 0.5912(16) 0.1056(19) 0.015(7) Uani 0.42(6) 1 d PU A 2
O22 O 1.0540(12) 0.4120(9) 0.0666(10) 0.017(3) Uani 0.50 1 d P . .
O1W O 0.5000 0.5000 0.0000 0.0033(15) Uiso 1 2 d S . .
O2W O 0.530(2) 0.1433(13) 0.1717(14) 0.134(6) Uani 1 1 d . . .
O3W O 0.3471(19) 0.1685(15) 0.3556(16) 0.147(7) Uani 1 1 d . . .

loop_
_atom_site_aniso_label
_atom_site_aniso_U_11
_atom_site_aniso_U_22
_atom_site_aniso_U_33
_atom_site_aniso_U_23
_atom_site_aniso_U_13
_atom_site_aniso_U_12
Ag1 0.0224(4) 0.0622(6) 0.0227(4) -0.0017(4) -0.0085(3) -0.0155(4)
Ag2 0.0203(4) 0.0617(6) 0.0221(4) -0.0007(4) -0.0088(3) -0.0095(4)
Ag3 0.0456(6) 0.0675(7) 0.0358(5) -0.0225(5) -0.0214(4) -0.0083(5)
N1 0.016(4) 0.033(5) 0.016(4) 0.000(3) -0.008(3) -0.006(3)
N2 0.023(4) 0.035(5) 0.026(5) -0.009(4) -0.009(4) -0.006(4)
N3 0.022(4) 0.033(5) 0.010(4) 0.000(3) -0.004(3) -0.009(4)
N4 0.037(5) 0.045(6) 0.023(5) -0.009(4) -0.009(4) -0.007(5)
N5 0.018(4) 0.037(5) 0.022(4) -0.005(4) -0.007(4) -0.002(4)
N6 0.017(4) 0.036(5) 0.027(5) -0.006(4) -0.009(4) -0.005(4)
N7 0.030(5) 0.040(5) 0.016(4) -0.014(4) -0.011(4) 0.001(4)
N8 0.055(7) 0.051(7) 0.086(10) -0.025(7) -0.020(7) -0.007(6)
N9 0.021(4) 0.022(4) 0.011(4) 0.002(3) -0.004(3) -0.007(3)
N10 0.016(4) 0.025(4) 0.020(4) -0.005(3) -0.010(3) -0.002(3)
C12 0.022(5) 0.023(5) 0.027(6) 0.000(4) 0.002(4) -0.002(4)
C11 0.036(6) 0.026(6) 0.018(5) 0.010(4) -0.004(5) -0.018(5)
C10 0.036(6) 0.037(6) 0.026(6) 0.002(5) -0.014(5) 0.000(5)
C9 0.018(5) 0.026(5) 0.020(5) -0.006(4) -0.009(4) -0.001(4)
C8 0.029(6) 0.027(6) 0.025(5) -0.009(4) -0.010(4) -0.004(4)
C7 0.028(5) 0.026(5) 0.024(5) -0.007(4) -0.010(4) -0.007(4)
C6 0.017(5) 0.031(6) 0.017(5) -0.007(4) -0.005(4) 0.003(4)
C5 0.016(5) 0.013(4) 0.021(5) -0.002(4) -0.006(4) -0.004(4)
C4 0.026(6) 0.039(7) 0.046(7) -0.015(6) -0.014(5) -0.002(5)
C3 0.053(9) 0.037(8) 0.077(11) 0.011(8) 0.000(8) -0.018(7)
C2 0.050(8) 0.048(8) 0.039(7) 0.002(6) -0.014(6) -0.011(6)
C1 0.061(9) 0.033(7) 0.034(7) 0.012(6) -0.001(6) -0.028(6)
Mo1 0.0403(6) 0.0290(5) 0.0302(5) -0.0150(4) 0.0006(4) -0.0072(4)
Mo2 0.0304(5) 0.0312(5) 0.0496(6) -0.0188(5) -0.0139(5) -0.0064(4)
Mo3 0.0334(5) 0.0274(5) 0.0306(5) 0.0006(4) -0.0155(4) -0.0039(4)
Mo4 0.0214(5) 0.0444(6) 0.0316(5) -0.0077(5) -0.0006(4) -0.0102(4)
Mo5 0.0301(5) 0.0218(5) 0.0422(6) -0.0046(4) -0.0142(4) 0.0033(4)
Mo6 0.0320(5) 0.0180(4) 0.0268(5) -0.0005(4) -0.0086(4) -0.0029(4)
P1 0.0139(16) 0.0164(17) 0.0145(16) -0.0041(13) -0.0015(13) -0.0043(13)
O1 0.012(6) 0.023(7) 0.022(7) -0.010(6) -0.001(5) 0.001(5)
O2 0.013(6) 0.012(6) 0.022(7) -0.006(5) -0.004(5) 0.001(5)
O3 0.018(7) 0.009(6) 0.025(7) -0.010(5) -0.002(6) -0.002(5)
O4 0.033(9) 0.031(10) 0.034(8) -0.005(7) -0.010(7) -0.005(7)
O4' 0.023(9) 0.011(10) 0.012(8) -0.005(6) 0.001(6) -0.004(6)
O5 0.022(10) 0.022(8) 0.022(8) -0.009(5) -0.003(7) 0.000(7)
O5' 0.020(11) 0.016(9) 0.023(8) -0.010(6) 0.002(7) -0.003(7)
O6 0.066(4) 0.071(5) 0.054(4) -0.024(4) -0.031(4) 0.025(4)
O7 0.031(7) 0.028(7) 0.027(11) -0.010(6) -0.009(6) 0.002(5)
O7' 0.028(10) 0.021(9) 0.015(15) -0.012(8) -0.009(8) -0.001(7)
O8 0.043(5) 0.021(4) 0.103(8) 0.017(5) 0.014(5) 0.004(4)
O9 0.061(4) 0.072(4) 0.048(4) -0.023(3) -0.030(3) 0.020(3)
O10 0.030(4) 0.064(6) 0.046(5) -0.037(5) 0.008(4) -0.017(4)
O11 0.046(5) 0.084(7) 0.030(5) 0.002(5) -0.018(4) -0.023(5)
O12 0.034(5) 0.059(6) 0.049(5) -0.037(5) 0.009(4) -0.022(4)
O13 0.046(5) 0.039(5) 0.029(4) -0.024(4) -0.005(4) 0.012(4)
O14 0.038(5) 0.067(6) 0.058(6) -0.040(5) 0.011(4) -0.030(4)
O15 0.046(5) 0.023(4) 0.066(6) -0.012(4) -0.035(4) -0.003(4)
O16 0.076(6) 0.017(4) 0.028(4) 0.001(3) -0.001(4) -0.019(4)
O17 0.024(4) 0.054(6) 0.052(5) 0.004(4) -0.005(4) -0.004(4)
O18 0.031(4) 0.032(5) 0.094(7) -0.022(5) -0.023(5) 0.006(4)
O19 0.032(5) 0.019(4) 0.105(8) 0.013(5) 0.014(5) 0.002(4)
O20 0.075(4) 0.064(4) 0.058(4) -0.003(3) -0.033(3) -0.025(3)
O21 0.033(11) 0.039(9) 0.033(8) -0.003(6) -0.006(7) -0.004(7)
O21' 0.013(11) 0.016(9) 0.019(9) -0.011(6) -0.007(7) 0.003(6)
O22 0.013(6) 0.012(6) 0.025(7) -0.004(5) -0.006(5) 0.002(5)
O2W 0.204(19) 0.103(12) 0.117(12) -0.028(10) -0.076(13) -0.014(12)
O3W 0.132(15) 0.143(15) 0.165(17) 0.015(13) -0.069(13) -0.025(12)

loop_
_atom_type_symbol
_atom_type_description
_atom_type_scat_dispersion_real
_atom_type_scat_dispersion_imag
_atom_type_scat_source
C C 0.0033 0.0016 'International Tables Vol C Tables 4.2.6.8 and 6.1.1.4'
H H 0.0000 0.0000 'International Tables Vol C Tables 4.2.6.8 and 6.1.1.4'
Ag Ag -0.8971 1.1015 'International Tables Vol C Tables 4.2.6.8 and 6.1.1.4'
Mo Mo -1.6832 0.6857 'International Tables Vol C Tables 4.2.6.8 and 6.1.1.4'
N N 0.0061 0.0033 'International Tables Vol C Tables 4.2.6.8 and 6.1.1.4'
O O 0.0106 0.0060 'International Tables Vol C Tables 4.2.6.8 and 6.1.1.4'
P P 0.1023 0.0942 'International Tables Vol C Tables 4.2.6.8 and 6.1.1.4'

loop_
_geom_angle_atom_site_label_1
_geom_angle_atom_site_label_2
_geom_angle_atom_site_label_3
_geom_angle
_geom_angle_site_symmetry_1
_geom_angle_site_symmetry_3
N10 Ag1 N6 140.0(3) 2_775 .
N10 Ag1 N9 106.7(3) 2_775 .
N6 Ag1 N9 112.0(3) . .
N3 Ag2 N5 131.8(3) 2_675 .
N3 Ag2 N1 118.1(3) 2_675 .
N5 Ag2 N1 110.1(3) . .
N2 Ag3 N7 172.9(3) 1_554 .
N9 N1 N3 108.8(7) . .
N9 N1 Ag2 127.2(6) . .
N3 N1 Ag2 124.0(6) . .
N6 N2 N4 110.7(8) . .
N6 N2 Ag3 122.7(6) . 1_556
N4 N2 Ag3 126.5(6) . 1_556
C5 N3 N1 105.3(7) . .
C5 N3 Ag2 136.7(6) . 2_675
N1 N3 Ag2 116.4(6) . 2_675
N2 N4 C6 104.5(8) . .
N6 N5 C6 105.8(8) . .
N6 N5 Ag2 111.1(6) . .
C6 N5 Ag2 136.0(6) . .
N2 N6 N5 108.2(8) . .
N2 N6 Ag1 125.0(6) . .
N5 N6 Ag1 118.7(6) . .
C7 N7 C10 117.4(9) . .
C7 N7 Ag3 118.0(7) . .
C10 N7 Ag3 124.6(7) . .
C3 N8 C4 116.7(13) . .
N1 N9 N10 109.9(7) . .
N1 N9 Ag1 117.8(6) . .
N10 N9 Ag1 132.2(6) . .
C5 N10 N9 105.6(7) . .
C5 N10 Ag1 133.5(6) . 2_775
N9 N10 Ag1 119.7(6) . 2_775
C2 C12 C4 118.0(11) . .
C2 C12 C6 119.1(10) . .
C4 C12 C6 122.7(10) . .
C10 C11 C8 119.9(9) . .
C10 C11 H11A 120.1 . .
C8 C11 H11A 120.1 . .
N7 C10 C11 122.2(10) . .
N7 C10 H10A 118.9 . .
C11 C10 H10A 118.9 . .
C7 C9 C8 118.5(9) . .
C7 C9 C5 121.0(9) . .
C8 C9 C5 120.5(8) . .
C11 C8 C9 117.9(9) . .
C11 C8 H8A 121.0 . .
C9 C8 H8A 121.0 . .
N7 C7 C9 124.0(9) . .
N7 C7 H7A 118.0 . .
C9 C7 H7A 118.0 . .
N4 C6 N5 110.7(9) . .
N4 C6 C12 124.7(9) . .
N5 C6 C12 124.5(9) . .
N10 C5 N3 110.4(8) . .
N10 C5 C9 127.4(8) . .
N3 C5 C9 122.2(8) . .
C12 C4 N8 120.3(11) . .
C12 C4 H4A 119.8 . .
N8 C4 H4A 119.8 . .
C1 C3 N8 122.1(13) . .
C1 C3 H3A 118.9 . .
N8 C3 H3A 118.9 . .
C1 C2 C12 121.3(13) . .
C1 C2 H2A 119.4 . .
C12 C2 H2A 119.4 . .
C3 C1 C2 121.5(12) . .
C3 C1 H1A 119.2 . .
C2 C1 H1A 119.2 . .
O13 Mo1 O7' 108.4(15) . .
O13 Mo1 O20 104.3(4) . .
O7' Mo1 O20 146.0(16) . .
O13 Mo1 O19 101.5(5) . .
O7' Mo1 O19 90.1(7) . .
O20 Mo1 O19 92.3(5) . .
O13 Mo1 O5' 108.9(10) . .
O7' Mo1 O5' 69.1(14) . .
O20 Mo1 O5' 92.0(7) . .
O19 Mo1 O5' 147.2(12) . .
O13 Mo1 O5 93.0(9) . .
O7' Mo1 O5 84.7(11) . .
O20 Mo1 O5 84.6(6) . .
O19 Mo1 O5 165.5(9) . .
O5' Mo1 O5 19.7(5) . .
O13 Mo1 O7 91.6(12) . .
O7' Mo1 O7 18.4(6) . .
O20 Mo1 O7 164.0(13) . .
O19 Mo1 O7 86.3(6) . .
O5' Mo1 O7 80.9(13) . .
O5 Mo1 O7 92.8(10) . .
O13 Mo1 O3 159.0(4) . .
O7' Mo1 O3 82.8(16) . .
O20 Mo1 O3 63.2(4) . .
O19 Mo1 O3 96.0(5) . .
O5' Mo1 O3 57.7(8) . .
O5 Mo1 O3 70.0(8) . .
O7 Mo1 O3 101.1(13) . .
O13 Mo1 O2 156.1(4) . .
O7' Mo1 O2 54.5(13) . .
O20 Mo1 O2 96.3(4) . .
O19 Mo1 O2 65.3(4) . .
O5' Mo1 O2 81.9(11) . .
O5 Mo1 O2 100.9(10) . .
O7 Mo1 O2 68.6(11) . .
O3 Mo1 O2 44.2(4) . .
O15 Mo2 O6 103.1(5) . .
O15 Mo2 O8 100.4(5) . .
O6 Mo2 O8 89.9(4) . .
O15 Mo2 O9 102.1(4) . .
O6 Mo2 O9 88.0(4) . .
O8 Mo2 O9 157.3(5) . .
O15 Mo2 O19 100.2(5) . 2_765
O6 Mo2 O19 156.7(5) . 2_765
O8 Mo2 O19 86.4(4) . 2_765
O9 Mo2 O19 86.6(4) . 2_765
O15 Mo2 O1 159.3(4) . .
O6 Mo2 O1 64.9(4) . .
O8 Mo2 O1 96.4(5) . .
O9 Mo2 O1 62.3(4) . .
O19 Mo2 O1 92.6(5) 2_765 .
O15 Mo2 O2 156.8(4) . 2_765
O6 Mo2 O2 93.4(4) . 2_765
O8 Mo2 O2 62.9(5) . 2_765
O9 Mo2 O2 94.6(4) . 2_765
O19 Mo2 O2 64.5(4) 2_765 2_765
O1 Mo2 O2 43.8(4) . 2_765
O11 Mo3 O7' 111.6(15) . .
O11 Mo3 O8 101.8(5) . 2_765
O7' Mo3 O8 89.6(6) . 2_765
O11 Mo3 O12 100.8(4) . .
O7' Mo3 O12 83.5(8) . .
O8 Mo3 O12 157.3(5) 2_765 .
O11 Mo3 O14 103.0(5) . .
O7' Mo3 O14 145.2(16) . .
O8 Mo3 O14 86.1(4) 2_765 .
O12 Mo3 O14 87.4(3) . .
O11 Mo3 O7 92.4(15) . .
O7' Mo3 O7 20.2(5) . .
O8 Mo3 O7 87.6(6) 2_765 .
O12 Mo3 O7 92.9(9) . .
O14 Mo3 O7 164.3(13) . .
O11 Mo3 O2 159.0(5) . .
O7' Mo3 O2 55.5(14) . .
O8 Mo3 O2 64.2(5) 2_765 .
O12 Mo3 O2 94.3(4) . .
O14 Mo3 O2 92.1(4) . .
O7 Mo3 O2 72.2(13) . .
O11 Mo3 O22 160.6(4) . .
O7' Mo3 O22 81.6(16) . .
O8 Mo3 O22 92.1(5) 2_765 .
O12 Mo3 O22 65.6(4) . .
O14 Mo3 O22 64.1(4) . .
O7 Mo3 O22 101.8(15) . .
O2 Mo3 O22 40.4(4) . .
O17 Mo4 O4 110.6(12) . .
O17 Mo4 O5' 111.2(11) . .
O4 Mo4 O5' 74.7(14) . .
O17 Mo4 O21 110.6(11) . .
O4 Mo4 O21 138.8(16) . .
O5' Mo4 O21 91.5(8) . .
O17 Mo4 O6 102.4(5) . .
O4 Mo4 O6 91.0(6) . .
O5' Mo4 O6 146.3(11) . .
O21 Mo4 O6 79.3(8) . .
O17 Mo4 O5 94.3(9) . .
O4 Mo4 O5 91.2(12) . .
O5' Mo4 O5 20.5(6) . .
O21 Mo4 O5 86.9(8) . .
O6 Mo4 O5 161.2(7) . .
O17 Mo4 O4' 93.1(9) . .
O4 Mo4 O4' 19.3(6) . .
O5' Mo4 O4' 88.4(12) . .
O21 Mo4 O4' 154.5(13) . .
O6 Mo4 O4' 86.6(5) . .
O5 Mo4 O4' 101.1(9) . .
O17 Mo4 O21' 92.8(10) . .
O4 Mo4 O21' 156.1(15) . .
O5' Mo4 O21' 92.5(9) . .
O21 Mo4 O21' 18.8(6) . .
O6 Mo4 O21' 88.9(7) . .
O5 Mo4 O21' 81.7(8) . .
O4' Mo4 O21' 173.2(11) . .
O17 Mo4 O3 158.2(4) . .
O4 Mo4 O3 85.6(13) . .
O5' Mo4 O3 57.7(8) . .
O21 Mo4 O3 55.2(10) . .
O6 Mo4 O3 91.5(4) . .
O5 Mo4 O3 70.1(8) . .
O4' Mo4 O3 104.5(10) . .
O21' Mo4 O3 70.5(9) . .
O17 Mo4 O1 157.7(4) . .
O4 Mo4 O1 55.3(10) . .
O5' Mo4 O1 83.2(12) . .
O21 Mo4 O1 85.1(12) . .
O6 Mo4 O1 63.8(4) . .
O5 Mo4 O1 102.6(10) . .
O4' Mo4 O1 69.6(8) . .
O21' Mo4 O1 103.9(10) . .
O3 Mo4 O1 44.1(4) . .
O18 Mo5 O21 111.4(12) . .
O18 Mo5 O14 102.5(5) . 2_765
O21 Mo5 O14 87.2(8) . 2_765
O18 Mo5 O20 101.1(5) . .
O21 Mo5 O20 88.4(6) . .
O14 Mo5 O20 155.9(5) 2_765 .
O18 Mo5 O10 101.0(4) . .
O21 Mo5 O10 147.5(12) . .
O14 Mo5 O10 86.7(3) 2_765 .
O20 Mo5 O10 84.4(4) . .
O18 Mo5 O21' 92.0(10) . .
O21 Mo5 O21' 20.1(6) . .
O14 Mo5 O21' 96.9(7) 2_765 .
O20 Mo5 O21' 86.8(6) . .
O10 Mo5 O21' 165.4(8) . .
O18 Mo5 O3 158.9(5) . .
O21 Mo5 O3 57.0(10) . .
O14 Mo5 O3 94.8(4) 2_765 .
O20 Mo5 O3 63.2(4) . .
O10 Mo5 O3 91.8(4) . .
O21' Mo5 O3 73.8(9) . .
O18 Mo5 O22 159.9(5) . 2_765
O21 Mo5 O22 84.5(12) . 2_765
O14 Mo5 O22 64.9(4) 2_765 2_765
O20 Mo5 O22 91.1(4) . 2_765
O10 Mo5 O22 64.1(4) . 2_765
O21' Mo5 O22 104.6(10) . 2_765
O3 Mo5 O22 40.9(4) . 2_765
O16 Mo6 O10 102.9(4) . 2_765
O16 Mo6 O9 102.4(4) . .
O10 Mo6 O9 92.0(4) 2_765 .
O16 Mo6 O12 99.0(4) . .
O10 Mo6 O12 88.8(3) 2_765 .
O9 Mo6 O12 157.9(4) . .
O16 Mo6 O4 108.5(12) . .
O10 Mo6 O4 147.8(12) 2_765 .
O9 Mo6 O4 88.5(6) . .
O12 Mo6 O4 79.3(8) . .
O16 Mo6 O4' 90.4(10) . .
O10 Mo6 O4' 166.8(10) 2_765 .
O9 Mo6 O4' 84.7(6) . .
O12 Mo6 O4' 89.6(7) . .
O4 Mo6 O4' 19.8(5) . .
O16 Mo6 O1 158.6(4) . .
O10 Mo6 O1 94.9(4) 2_765 .
O9 Mo6 O1 64.8(4) . .
O12 Mo6 O1 93.2(4) . .
O4 Mo6 O1 56.5(10) . .
O4' Mo6 O1 72.0(9) . .
O16 Mo6 O22 159.9(4) . .
O10 Mo6 O22 65.5(4) 2_765 .
O9 Mo6 O22 94.6(4) . .
O12 Mo6 O22 65.7(4) . .
O4 Mo6 O22 82.3(12) . .
O4' Mo6 O22 101.9(10) . .
O1 Mo6 O22 41.0(4) . .
O22 P1 O22 179.998(3) 2_765 .
O22 P1 O2 68.4(6) 2_765 2_765
O22 P1 O2 111.6(6) . 2_765
O22 P1 O2 111.6(6) 2_765 .
O22 P1 O2 68.4(6) . .
O2 P1 O2 179.999(2) 2_765 .
O22 P1 O3 68.5(7) 2_765 .
O22 P1 O3 111.5(7) . .
O2 P1 O3 107.1(6) 2_765 .
O2 P1 O3 72.9(6) . .
O22 P1 O3 111.5(7) 2_765 2_765
O22 P1 O3 68.5(7) . 2_765
O2 P1 O3 72.9(6) 2_765 2_765
O2 P1 O3 107.1(6) . 2_765
O3 P1 O3 179.998(1) . 2_765
O22 P1 O1 68.2(6) 2_765 2_765
O22 P1 O1 111.8(6) . 2_765
O2 P1 O1 107.5(6) 2_765 2_765
O2 P1 O1 72.5(6) . 2_765
O3 P1 O1 107.0(6) . 2_765
O3 P1 O1 73.0(6) 2_765 2_765
O22 P1 O1 111.8(6) 2_765 .
O22 P1 O1 68.2(6) . .
O2 P1 O1 72.5(6) 2_765 .
O2 P1 O1 107.5(6) . .
O3 P1 O1 73.0(6) . .
O3 P1 O1 107.0(6) 2_765 .
O1 P1 O1 180.0(7) 2_765 .
P1 O1 O22 53.2(6) . .
P1 O1 Mo6 126.3(7) . .
O22 O1 Mo6 73.0(6) . .
P1 O1 Mo2 121.3(7) . .
O22 O1 Mo2 134.6(8) . .
Mo6 O1 Mo2 94.0(4) . .
P1 O1 Mo4 121.3(7) . .
O22 O1 Mo4 131.9(8) . .
Mo6 O1 Mo4 94.0(4) . .
Mo2 O1 Mo4 91.3(4) . .
P1 O2 O22 53.7(6) . .
P1 O2 Mo3 126.4(6) . .
O22 O2 Mo3 72.8(6) . .
P1 O2 Mo2 122.3(6) . 2_765
O22 O2 Mo2 131.7(7) . 2_765
Mo3 O2 Mo2 93.3(4) . 2_765
P1 O2 Mo1 120.9(6) . .
O22 O2 Mo1 134.3(7) . .
Mo3 O2 Mo1 93.6(4) . .
Mo2 O2 Mo1 91.4(4) 2_765 .
P1 O3 O22 53.2(5) . 2_765
P1 O3 Mo5 125.3(7) . .
O22 O3 Mo5 72.2(6) 2_765 .
P1 O3 Mo1 122.0(7) . .
O22 O3 Mo1 131.0(7) 2_765 .
Mo5 O3 Mo1 93.7(4) . .
P1 O3 Mo4 121.6(6) . .
O22 O3 Mo4 133.7(7) 2_765 .
Mo5 O3 Mo4 93.2(4) . .
Mo1 O3 Mo4 92.6(4) . .
Mo4 O4 Mo6 148.4(11) . .
Mo6 O4' Mo4 124.3(16) . .
Mo4 O5 Mo1 126.9(15) . .
Mo4 O5' Mo1 144.6(10) . .
Mo2 O6 Mo4 139.3(6) . .
Mo3 O7 Mo1 126(2) . .
Mo1 O7' Mo3 148.9(13) . .
Mo2 O8 Mo3 139.1(7) . 2_765
Mo6 O9 Mo2 138.7(6) . .
Mo6 O10 Mo5 138.9(5) 2_765 .
Mo3 O12 Mo6 137.2(5) . .
Mo5 O14 Mo3 140.2(6) 2_765 .
Mo1 O19 Mo2 138.7(5) . 2_765
Mo1 O20 Mo5 139.3(6) . .
Mo5 O21 Mo4 150.4(13) . .
Mo5 O21' Mo4 122.4(17) . .
P1 O22 O2 57.9(6) . .
P1 O22 O1 58.6(6) . .
O2 O22 O1 95.1(8) . .
P1 O22 O3 58.4(6) . 2_765
O2 O22 O3 94.6(8) . 2_765
O1 O22 O3 95.0(9) . 2_765
P1 O22 Mo5 125.2(7) . 2_765
O2 O22 Mo5 128.7(7) . 2_765
O1 O22 Mo5 132.2(8) . 2_765
O3 O22 Mo5 66.9(6) 2_765 2_765
P1 O22 Mo6 124.5(7) . .
O2 O22 Mo6 132.2(7) . .
O1 O22 Mo6 66.0(6) . .
O3 O22 Mo6 128.9(7) 2_765 .
Mo5 O22 Mo6 90.8(4) 2_765 .
P1 O22 Mo3 124.6(7) . .
O2 O22 Mo3 66.7(6) . .
O1 O22 Mo3 128.8(7) . .
O3 O22 Mo3 132.2(7) 2_765 .
Mo5 O22 Mo3 90.3(4) 2_765 .
Mo6 O22 Mo3 90.7(4) . .

loop_
_geom_bond_atom_site_label_1
_geom_bond_atom_site_label_2
_geom_bond_distance
_geom_bond_site_symmetry_2
Ag1 N10 2.213(7) 2_775
Ag1 N6 2.232(8) .
Ag1 N9 2.288(7) .
Ag2 N3 2.199(8) 2_675
Ag2 N5 2.251(8) .
Ag2 N1 2.270(8) .
Ag3 N2 2.133(8) 1_554
Ag3 N7 2.151(8) .
N1 N9 1.303(11) .
N1 N3 1.354(10) .
N2 N6 1.323(12) .
N2 N4 1.334(12) .
N2 Ag3 2.133(8) 1_556
N3 C5 1.341(12) .
N3 Ag2 2.199(8) 2_675
N4 C6 1.341(13) .
N5 N6 1.336(11) .
N5 C6 1.347(12) .
N7 C7 1.340(13) .
N7 C10 1.346(14) .
N8 C3 1.396(19) .
N8 C4 1.402(16) .
N9 N10 1.339(10) .
N10 C5 1.332(11) .
N10 Ag1 2.213(7) 2_775
C12 C2 1.379(16) .
C12 C4 1.395(16) .
C12 C6 1.453(14) .
C11 C10 1.369(15) .
C11 C8 1.389(14) .
C11 H11A 0.9300 .
C10 H10A 0.9300 .
C9 C7 1.364(13) .
C9 C8 1.393(14) .
C9 C5 1.461(13) .
C8 H8A 0.9300 .
C7 H7A 0.9300 .
C4 H4A 0.9300 .
C3 C1 1.31(2) .
C3 H3A 0.9300 .
C2 C1 1.332(17) .
C2 H2A 0.9300 .
C1 H1A 0.9300 .
Mo1 O13 1.654(7) .
Mo1 O7' 1.82(2) .
Mo1 O20 1.850(10) .
Mo1 O19 1.852(8) .
Mo1 O5' 1.923(15) .
Mo1 O5 2.028(17) .
Mo1 O7 2.07(3) .
Mo1 O3 2.447(12) .
Mo1 O2 2.479(12) .
Mo2 O15 1.637(7) .
Mo2 O6 1.857(9) .
Mo2 O8 1.890(9) .
Mo2 O9 1.914(9) .
Mo2 O19 1.937(8) 2_765
Mo2 O1 2.474(13) .
Mo2 O2 2.474(12) 2_765
Mo3 O11 1.657(8) .
Mo3 O7' 1.88(2) .
Mo3 O8 1.899(8) 2_765
Mo3 O12 1.903(7) .
Mo3 O14 1.905(8) .
Mo3 O7 1.93(2) .
Mo3 O2 2.410(12) .
Mo3 O22 2.506(12) .
Mo4 O17 1.646(8) .
Mo4 O4 1.774(18) .
Mo4 O5' 1.820(16) .
Mo4 O21 1.848(17) .
Mo4 O6 1.927(9) .
Mo4 O5 1.958(19) .
Mo4 O4' 2.02(2) .
Mo4 O21' 2.08(2) .
Mo4 O3 2.485(12) .
Mo4 O1 2.488(12) .
Mo5 O18 1.664(8) .
Mo5 O21 1.829(15) .
Mo5 O14 1.863(8) 2_765
Mo5 O20 1.928(9) .
Mo5 O10 1.961(8) .
Mo5 O21' 1.98(2) .
Mo5 O3 2.407(13) .
Mo5 O22 2.491(12) 2_765
Mo6 O16 1.667(7) .
Mo6 O10 1.829(8) 2_765
Mo6 O9 1.879(9) .
Mo6 O12 1.917(8) .
Mo6 O4 1.926(16) .
Mo6 O4' 2.009(18) .
Mo6 O1 2.380(13) .
Mo6 O22 2.492(12) .
P1 O22 1.474(12) 2_765
P1 O22 1.474(12) .
P1 O2 1.551(12) 2_765
P1 O2 1.551(12) .
P1 O3 1.568(12) .
P1 O3 1.568(12) 2_765
P1 O1 1.570(13) 2_765
P1 O1 1.570(13) .
O1 O22 1.708(17) .
O2 O22 1.701(16) .
O2 Mo2 2.474(12) 2_765
O3 O22 1.713(17) 2_765
O8 Mo3 1.899(8) 2_765
O10 Mo6 1.829(8) 2_765
O14 Mo5 1.863(8) 2_765
O19 Mo2 1.937(8) 2_765
O22 O3 1.713(17) 2_765
O22 Mo5 2.491(12) 2_765
